data_7036439
loop_
_publ_author_name
'Lawson, James R.'
'Fasano, Valerio'
'Cid, Jessica'
'Vitorica-Yrezabal, Inigo'
'Ingleson, Michael J.'

_publ_section_title
;
 The carboboration of Me3Si-substituted alkynes and allenes with boranes
 and borocations.
;
_journal_issue 14
_journal_name_full 'Dalton transactions (Cambridge, England : 2003)'
_journal_page_first 6060
_journal_page_last 6070
_journal_paper_doi 10.1039/c5dt03003j
_journal_volume 45
_journal_year 2016
_chemical_formula_moiety 'C23 H30 B Br O2 Si'
_chemical_formula_sum 'C23 H30 B Br O2 Si'
_chemical_formula_weight 457.28
_space_group_crystal_system monoclinic
_space_group_IT_number 14
_space_group_name_Hall '-P 2ybc'
_space_group_name_H-M_alt 'P 1 21/c 1'
_symmetry_space_group_name_Hall '-P 2ybc'
_symmetry_space_group_name_H-M 'P 1 21/c 1'
_atom_sites_solution_hydrogens geom
_atom_sites_solution_primary direct
_audit_creation_date 2015-08-26
_audit_creation_method
;
Olex2 1.2
(compiled 2014.05.21 svn.r2940 for OlexSys, GUI svn.r4846)
;
_audit_update_record
;
2015-08-27 deposited with the CCDC.
2015-09-08 downloaded from the CCDC.
;
_cell_angle_alpha 90
_cell_angle_beta 115.161(8)
_cell_angle_gamma 90
_cell_formula_units_Z 4
_cell_length_a 11.5585(7)
_cell_length_b 18.4820(8)
_cell_length_c 12.0048(9)
_cell_measurement_reflns_used 2300
_cell_measurement_temperature 150.02(10)
_cell_measurement_theta_max 26.3130
_cell_measurement_theta_min 3.5700
_cell_volume 2321.2(3)
_computing_cell_refinement 'CrysAlisPro, Agilent Technologies (2013)'
_computing_data_collection 'CrysAlisPro, Agilent Technologies (2013)'
_computing_data_reduction 'CrysAlisPro, Agilent Technologies (2013)'
_computing_molecular_graphics 'Olex2 (Dolomanov et al., 2009)'
_computing_publication_material 'Olex2 (Dolomanov et al., 2009)'
_computing_structure_refinement 'ShelXL (Sheldrick, 2008)'
_computing_structure_solution 'ShelXS (Sheldrick, 2008)'
_diffrn_ambient_temperature 150.02(10)
_diffrn_detector_area_resol_mean 8.0714
_diffrn_measured_fraction_theta_full 0.987
_diffrn_measured_fraction_theta_max 0.824
_diffrn_measurement_device_type 'SuperNova, Single source at offset), Eos'
_diffrn_measurement_method '\w scans'
_diffrn_radiation_monochromator mirror
_diffrn_radiation_type 'Mo K\a'
_diffrn_radiation_wavelength 0.71073
_diffrn_reflns_av_R_equivalents 0.0291
_diffrn_reflns_av_unetI/netI 0.0700
_diffrn_reflns_Laue_measured_fraction_full 0.987
_diffrn_reflns_Laue_measured_fraction_max 0.824
_diffrn_reflns_limit_h_max 13
_diffrn_reflns_limit_h_min -15
_diffrn_reflns_limit_k_max 23
_diffrn_reflns_limit_k_min -13
_diffrn_reflns_limit_l_max 12
_diffrn_reflns_limit_l_min -16
_diffrn_reflns_number 8379
_diffrn_reflns_point_group_measured_fraction_full 0.987
_diffrn_reflns_point_group_measured_fraction_max 0.824
_diffrn_reflns_theta_full 26.000
_diffrn_reflns_theta_max 28.979
_diffrn_reflns_theta_min 3.410
_diffrn_source 'SuperNova (Mo) X-ray Source'
_exptl_absorpt_coefficient_mu 1.838
_exptl_absorpt_correction_T_max 1.0000
_exptl_absorpt_correction_T_min 0.95794
_exptl_absorpt_correction_type multi-scan
_exptl_absorpt_process_details
;
CrysAlisPro, Agilent Technologies,
Version 1.171.36.24 (release 03-12-2012 CrysAlis171 .NET)
(compiled Dec  3 2012,18:21:49)
Empirical absorption correction using spherical harmonics,
 implemented in SCALE3 ABSPACK scaling algorithm.
;
_exptl_crystal_colour 'clear light colourless'
_exptl_crystal_colour_lustre clear
_exptl_crystal_colour_modifier light
_exptl_crystal_colour_primary colourless
_exptl_crystal_density_diffrn 1.309
_exptl_crystal_description block
_exptl_crystal_F_000 952
_exptl_crystal_size_max 0.1
_exptl_crystal_size_mid 0.06
_exptl_crystal_size_min 0.03
_refine_diff_density_max 0.641
_refine_diff_density_min -0.985
_refine_diff_density_rms 0.082
_refine_ls_extinction_method none
_refine_ls_goodness_of_fit_ref 1.046
_refine_ls_hydrogen_treatment constr
_refine_ls_matrix_type full
_refine_ls_number_parameters 326
_refine_ls_number_reflns 5079
_refine_ls_number_restraints 135
_refine_ls_restrained_S_all 1.094
_refine_ls_R_factor_all 0.0929
_refine_ls_R_factor_gt 0.0555
_refine_ls_shift/su_max 0.000
_refine_ls_shift/su_mean 0.000
_refine_ls_structure_factor_coef Fsqd
_refine_ls_weighting_details 'w=1/[\s^2^(Fo^2^)+(0.0398P)^2^+3.5971P] where P=(Fo^2^+2Fc^2^)/3'
_refine_ls_weighting_scheme calc
_refine_ls_wR_factor_gt 0.1156
_refine_ls_wR_factor_ref 0.1343
_reflns_Friedel_coverage 0.000
_reflns_number_gt 3511
_reflns_number_total 5079
_reflns_threshold_expression 'I > 2\s(I)'
_cod_data_source_file c5dt03003j2.cif
_cod_data_source_block amji272
_cod_depositor_comments 'Adding full bibliography for 7036438--7036439.cif.'
_cod_database_code 7036439
_shelxl_version_number 2014/6
_shelx_space_group_comment
;
The symmetry employed for this shelxl refinement is uniquely defined
by the following loop, which should always be used as a source of
symmetry information in preference to the above space-group names.
They are only intended as comments.
;
_olex2_refinement_description
;
1. Fixed Uiso
 At 1.2 times of:
  All C(H) groups
 At 1.5 times of:
  All C(H,H,H) groups
2. Restrained distances
 C205-C206
 2.4 with sigma of 0.02
 C105-C106
 2.4 with sigma of 0.02
 C106-C102
 2.4 with sigma of 0.02
 C102-C105
 2.4 with sigma of 0.02
 C104-C103
 2.4 with sigma of 0.02
 C107-C103
 2.4 with sigma of 0.02
 C104-C103
 2.4 with sigma of 0.02
 C107-C103
 2.4 with sigma of 0.02
 C206-C202
 2.4 with sigma of 0.02
 C205-C202
 2.4 with sigma of 0.02
 C207-C203
 2.4 with sigma of 0.02
 C204-C203
 2.4 with sigma of 0.02
3. Uiso/Uaniso restraints and constraints
C203 \\sim O101: within 2A with sigma of 0.002 and sigma for terminal atoms of
0.004
4. Rigid body (RIGU) restrains
 O100, O101, C202, C207, C205, C204, C206, C203
 with sigma for 1-2 distances of 0.002 and sigma for 1-3 distances of 0.002
 O201, O200, C102, C104, C107, C106, C103, C105
 with sigma for 1-2 distances of 0.002 and sigma for 1-3 distances of 0.002
5. Others
 Sof(C205)=Sof(H20A)=Sof(H20B)=Sof(H20C)=Sof(C202)=Sof(C203)=Sof(C206)=
 Sof(H20D)=Sof(H20E)=Sof(H20F)=Sof(C204)=Sof(H20G)=Sof(H20H)=Sof(H20I)=
 Sof(O100)=Sof(O101)=Sof(C207)=Sof(H20J)=Sof(H20K)=Sof(H20L)=1-FVAR(1)
 Sof(C104)=Sof(H10A)=Sof(H10B)=Sof(H10C)=Sof(C102)=Sof(C103)=Sof(C107)=
 Sof(H10D)=Sof(H10E)=Sof(H10F)=Sof(C105)=Sof(H10G)=Sof(H10H)=Sof(H10I)=
 Sof(O200)=Sof(O201)=Sof(C106)=Sof(H10J)=Sof(H10K)=Sof(H10L)=FVAR(1)
6.a Me refined with riding coordinates:
 C15(H15A,H15B,H15C), C16(H16A,H16B,H16C), C17(H17A,H17B,H17C), C104(H10A,H10B,
 H10C), C205(H20A,H20B,H20C), C107(H10D,H10E,H10F), C206(H20D,H20E,H20F),
 C105(H10G,H10H,H10I), C204(H20G,H20H,H20I), C106(H10J,H10K,H10L), C207(H20J,
 H20K,H20L)
6.b Aromatic/amide H refined with riding coordinates:
 C2(H2), C3(H3), C4(H4), C5(H5), C6(H6), C10(H10), C11(H11), C13(H13), C14(H14)
;
_olex2_submission_special_instructions 'No special instructions were received'

loop_
_space_group_symop_operation_xyz
'x, y, z'
'-x, y+1/2, -z+1/2'
'-x, -y, -z'
'x, -y-1/2, z-1/2'

loop_
_atom_site_label
_atom_site_type_symbol
_atom_site_fract_x
_atom_site_fract_y
_atom_site_fract_z
_atom_site_U_iso_or_equiv
_atom_site_adp_type
_atom_site_occupancy
_atom_site_site_symmetry_order
_atom_site_calc_flag
_atom_site_refinement_flags_posn
_atom_site_refinement_flags_occupancy
_atom_site_disorder_assembly
_atom_site_disorder_group
B1 B 0.1449(4) 0.6074(2) 0.2838(4) 0.0199(9) Uani 1 1 d . . . .
C1 C -0.0759(3) 0.63146(18) 0.2843(4) 0.0216(8) Uani 1 1 d . . . .
C2 C -0.0512(4) 0.66408(19) 0.3962(4) 0.0289(9) Uani 1 1 d . . . .
H2 H 0.0264 0.6537 0.4658 0.035 Uiso 1 1 calc R . . .
C3 C -0.1384(5) 0.7117(2) 0.4078(5) 0.0390(11) Uani 1 1 d . . . .
H3 H -0.1212 0.7326 0.4855 0.047 Uiso 1 1 calc R . . .
C4 C -0.2499(4) 0.7285(2) 0.3067(5) 0.0452(12) Uani 1 1 d . . . .
H4 H -0.3098 0.7609 0.3145 0.054 Uiso 1 1 calc R . . .
C5 C -0.2736(4) 0.6983(2) 0.1954(5) 0.0422(12) Uani 1 1 d . . . .
H5 H -0.3502 0.7104 0.1257 0.051 Uiso 1 1 calc R . . .
C6 C -0.1881(3) 0.6504(2) 0.1821(4) 0.0306(9) Uani 1 1 d . . . .
H6 H -0.2056 0.6304 0.1036 0.037 Uiso 1 1 calc R . . .
C7 C 0.0139(3) 0.57605(18) 0.2730(3) 0.0181(7) Uani 1 1 d . . . .
C8 C -0.0235(3) 0.50645(18) 0.2496(3) 0.0182(7) Uani 1 1 d . . . .
C9 C -0.1533(3) 0.48395(17) 0.2376(3) 0.0182(7) Uani 1 1 d . . . .
C10 C -0.2508(3) 0.46849(19) 0.1223(3) 0.0244(8) Uani 1 1 d . . . .
H10 H -0.2356 0.4736 0.0509 0.029 Uiso 1 1 calc R . . .
C11 C -0.3698(3) 0.4457(2) 0.1104(4) 0.0279(9) Uani 1 1 d . . . .
H11 H -0.4358 0.4355 0.0313 0.033 Uiso 1 1 calc R . . .
C12 C -0.3914(3) 0.43799(19) 0.2130(4) 0.0265(9) Uani 1 1 d . . . .
C13 C -0.2974(4) 0.4532(2) 0.3288(4) 0.0333(10) Uani 1 1 d . . . .
H13 H -0.3135 0.4478 0.3996 0.040 Uiso 1 1 calc R . . .
C14 C -0.1790(3) 0.4764(2) 0.3396(4) 0.0262(8) Uani 1 1 d . . . .
H14 H -0.1141 0.4874 0.4188 0.031 Uiso 1 1 calc R . . .
C15 C 0.1000(4) 0.4276(2) 0.0955(3) 0.0277(9) Uani 1 1 d . . . .
H15A H 0.0166 0.4285 0.0242 0.042 Uiso 1 1 calc R . . .
H15B H 0.1489 0.4707 0.0945 0.042 Uiso 1 1 calc R . . .
H15C H 0.1470 0.3842 0.0920 0.042 Uiso 1 1 calc R . . .
C16 C 0.2317(4) 0.4248(2) 0.3783(4) 0.0352(10) Uani 1 1 d . . . .
H16A H 0.2159 0.4243 0.4523 0.053 Uiso 1 1 calc R . . .
H16B H 0.2795 0.3814 0.3767 0.053 Uiso 1 1 calc R . . .
H16C H 0.2814 0.4679 0.3791 0.053 Uiso 1 1 calc R . . .
C17 C -0.0106(4) 0.3421(2) 0.2408(4) 0.0333(10) Uani 1 1 d . . . .
H17A H -0.0241 0.3404 0.3161 0.050 Uiso 1 1 calc R . . .
H17B H -0.0935 0.3413 0.1689 0.050 Uiso 1 1 calc R . . .
H17C H 0.0399 0.3000 0.2384 0.050 Uiso 1 1 calc R . . .
C104 C 0.3715(15) 0.6299(10) 0.1618(14) 0.028(3) Uani 0.375(9) 1 d D P A 1
H10A H 0.3977 0.5828 0.1429 0.042 Uiso 0.375(9) 1 calc R P A 1
H10B H 0.2954 0.6468 0.0908 0.042 Uiso 0.375(9) 1 calc R P A 1
H10C H 0.4411 0.6648 0.1803 0.042 Uiso 0.375(9) 1 calc R P A 1
C205 C 0.3693(12) 0.7490(6) 0.3930(9) 0.061(3) Uani 0.625(9) 1 d D P A 2
H20A H 0.2995 0.7795 0.3367 0.092 Uiso 0.625(9) 1 calc R P A 2
H20B H 0.3829 0.7587 0.4779 0.092 Uiso 0.625(9) 1 calc R P A 2
H20C H 0.4477 0.7600 0.3837 0.092 Uiso 0.625(9) 1 calc R P A 2
C102 C 0.3392(10) 0.6221(6) 0.2796(11) 0.029(2) Uani 0.375(9) 1 d D P A 1
C202 C 0.2883(6) 0.6562(4) 0.2245(6) 0.0271(15) Uani 0.625(9) 1 d D P A 2
C103 C 0.3025(11) 0.6891(6) 0.3053(13) 0.037(2) Uani 0.375(9) 1 d D P A 1
C203 C 0.3339(7) 0.6676(5) 0.3620(6) 0.0412(16) Uani 0.625(9) 1 d D P A 2
C107 C 0.4420(10) 0.5852(6) 0.3983(10) 0.028(3) Uani 0.375(9) 1 d D P A 1
H10D H 0.4656 0.5381 0.3766 0.043 Uiso 0.375(9) 1 calc R P A 1
H10E H 0.5180 0.6161 0.4337 0.043 Uiso 0.375(9) 1 calc R P A 1
H10F H 0.4066 0.5784 0.4586 0.043 Uiso 0.375(9) 1 calc R P A 1
C206 C 0.4353(8) 0.6227(6) 0.4438(9) 0.080(3) Uani 0.625(9) 1 d D P A 2
H20D H 0.5141 0.6337 0.4352 0.120 Uiso 0.625(9) 1 calc R P A 2
H20E H 0.4485 0.6318 0.5288 0.120 Uiso 0.625(9) 1 calc R P A 2
H20F H 0.4128 0.5717 0.4233 0.120 Uiso 0.625(9) 1 calc R P A 2
C105 C 0.2516(14) 0.7415(6) 0.1981(13) 0.042(3) Uani 0.375(9) 1 d D P A 1
H10G H 0.2281 0.7871 0.2249 0.064 Uiso 0.375(9) 1 calc R P A 1
H10H H 0.3176 0.7507 0.1690 0.064 Uiso 0.375(9) 1 calc R P A 1
H10I H 0.1760 0.7207 0.1311 0.064 Uiso 0.375(9) 1 calc R P A 1
C204 C 0.2219(8) 0.7197(5) 0.1457(7) 0.052(2) Uani 0.625(9) 1 d D P A 2
H20G H 0.2836 0.7588 0.1592 0.078 Uiso 0.625(9) 1 calc R P A 2
H20H H 0.1849 0.7053 0.0589 0.078 Uiso 0.625(9) 1 calc R P A 2
H20I H 0.1538 0.7364 0.1676 0.078 Uiso 0.625(9) 1 calc R P A 2
O200 O 0.2249(8) 0.5766(5) 0.2425(10) 0.027(2) Uani 0.375(9) 1 d . P A 1
O100 O 0.1868(6) 0.6013(4) 0.1965(6) 0.0336(15) Uani 0.625(9) 1 d . P A 2
O201 O 0.1884(9) 0.6752(4) 0.3342(11) 0.031(2) Uani 0.375(9) 1 d . P A 1
O101 O 0.2231(6) 0.6469(5) 0.3823(5) 0.0444(15) Uani 0.625(9) 1 d . P A 2
Si1 Si 0.07647(9) 0.42655(5) 0.23930(9) 0.0197(2) Uani 1 1 d . . . .
Br1 Br -0.55448(4) 0.40599(3) 0.19529(5) 0.04908(18) Uani 1 1 d . . . .
C106 C 0.3924(19) 0.7260(8) 0.4246(14) 0.049(3) Uani 0.375(9) 1 d D P A 1
H10J H 0.3561 0.7726 0.4323 0.073 Uiso 0.375(9) 1 calc R P A 1
H10K H 0.4031 0.6951 0.4947 0.073 Uiso 0.375(9) 1 calc R P A 1
H10L H 0.4757 0.7338 0.4233 0.073 Uiso 0.375(9) 1 calc R P A 1
C207 C 0.3994(12) 0.6178(8) 0.2003(10) 0.056(3) Uani 0.625(9) 1 d D P A 2
H20J H 0.4697 0.6521 0.2176 0.084 Uiso 0.625(9) 1 calc R P A 2
H20K H 0.4308 0.5756 0.2543 0.084 Uiso 0.625(9) 1 calc R P A 2
H20L H 0.3658 0.6023 0.1142 0.084 Uiso 0.625(9) 1 calc R P A 2

loop_
_atom_site_aniso_label
_atom_site_aniso_U_11
_atom_site_aniso_U_22
_atom_site_aniso_U_33
_atom_site_aniso_U_23
_atom_site_aniso_U_13
_atom_site_aniso_U_12
B1 0.0151(18) 0.020(2) 0.023(2) 0.0020(17) 0.0073(17) -0.0012(16)
C1 0.0202(17) 0.0143(16) 0.034(2) 0.0012(16) 0.0149(17) -0.0027(14)
C2 0.035(2) 0.0206(19) 0.035(2) 0.0032(18) 0.0192(19) 0.0026(16)
C3 0.055(3) 0.023(2) 0.054(3) -0.002(2) 0.037(3) 0.002(2)
C4 0.040(3) 0.026(2) 0.086(4) 0.003(2) 0.042(3) 0.0062(19)
C5 0.024(2) 0.029(2) 0.070(4) 0.007(2) 0.017(2) 0.0056(18)
C6 0.0215(18) 0.025(2) 0.043(3) 0.0007(18) 0.0118(18) -0.0005(16)
C7 0.0131(15) 0.0233(18) 0.0173(18) 0.0013(15) 0.0057(14) 0.0003(13)
C8 0.0132(16) 0.0240(18) 0.0178(18) 0.0002(15) 0.0069(14) -0.0012(14)
C9 0.0153(16) 0.0148(16) 0.026(2) -0.0003(15) 0.0104(15) 0.0024(13)
C10 0.0192(18) 0.030(2) 0.025(2) 0.0009(17) 0.0109(16) -0.0016(15)
C11 0.0154(17) 0.032(2) 0.034(2) -0.0031(18) 0.0084(16) -0.0013(15)
C12 0.0154(17) 0.0245(19) 0.045(2) -0.0045(18) 0.0174(17) -0.0031(15)
C13 0.031(2) 0.041(2) 0.038(2) -0.005(2) 0.024(2) -0.0088(19)
C14 0.0210(18) 0.034(2) 0.025(2) -0.0030(18) 0.0116(16) -0.0064(16)
C15 0.031(2) 0.0252(19) 0.029(2) 0.0031(17) 0.0147(18) 0.0040(16)
C16 0.025(2) 0.039(2) 0.034(2) -0.004(2) 0.0050(18) 0.0107(18)
C17 0.034(2) 0.026(2) 0.050(3) -0.0038(19) 0.027(2) 0.0022(17)
C104 0.020(6) 0.034(6) 0.032(5) -0.006(4) 0.014(4) -0.005(4)
C205 0.059(6) 0.077(4) 0.056(6) -0.025(3) 0.033(5) -0.041(4)
C102 0.020(3) 0.034(4) 0.036(4) -0.009(3) 0.014(3) -0.008(3)
C202 0.021(3) 0.039(3) 0.023(3) -0.005(2) 0.011(2) -0.016(2)
C103 0.033(4) 0.034(4) 0.058(5) -0.012(3) 0.031(4) -0.010(3)
C203 0.028(2) 0.076(4) 0.024(2) -0.010(2) 0.0147(18) -0.031(2)
C107 0.019(4) 0.036(5) 0.032(5) -0.007(3) 0.013(3) -0.004(3)
C206 0.036(3) 0.114(6) 0.074(5) 0.023(4) 0.007(3) -0.026(4)
C105 0.051(7) 0.030(5) 0.060(6) -0.009(4) 0.037(5) -0.001(4)
C204 0.041(4) 0.064(4) 0.047(4) 0.013(3) 0.014(4) -0.015(3)
O200 0.019(3) 0.027(4) 0.036(5) -0.006(3) 0.012(3) -0.006(3)
O100 0.027(3) 0.048(3) 0.033(3) -0.015(2) 0.019(2) -0.021(2)
O201 0.030(4) 0.016(4) 0.058(6) -0.007(3) 0.030(4) -0.005(3)
O101 0.031(2) 0.080(4) 0.026(2) -0.011(2) 0.0149(18) -0.032(2)
Si1 0.0162(4) 0.0213(5) 0.0227(5) 0.0004(4) 0.0094(4) 0.0015(4)
Br1 0.0279(2) 0.0579(3) 0.0713(4) -0.0144(3) 0.0305(2) -0.0170(2)
C106 0.050(6) 0.051(7) 0.057(6) -0.018(4) 0.033(4) -0.025(5)
C207 0.042(4) 0.073(6) 0.065(7) -0.017(5) 0.035(5) -0.015(4)

loop_
_atom_type_symbol
_atom_type_description
_atom_type_scat_dispersion_real
_atom_type_scat_dispersion_imag
_atom_type_scat_source
C C 0.0033 0.0016 'International Tables Vol C Tables 4.2.6.8 and 6.1.1.4'
H H 0.0000 0.0000 'International Tables Vol C Tables 4.2.6.8 and 6.1.1.4'
B B 0.0013 0.0007 'International Tables Vol C Tables 4.2.6.8 and 6.1.1.4'
Br Br -0.2901 2.4595 'International Tables Vol C Tables 4.2.6.8 and 6.1.1.4'
O O 0.0106 0.0060 'International Tables Vol C Tables 4.2.6.8 and 6.1.1.4'
Si Si 0.0817 0.0704 'International Tables Vol C Tables 4.2.6.8 and 6.1.1.4'

loop_
_geom_angle_atom_site_label_1
_geom_angle_atom_site_label_2
_geom_angle_atom_site_label_3
_geom_angle
O200 B1 C7 126.9(5)
O200 B1 O201 111.3(5)
O100 B1 C7 124.2(4)
O100 B1 O101 113.6(4)
O201 B1 C7 121.7(4)
O101 B1 C7 122.1(4)
C2 C1 C6 118.3(3)
C2 C1 C7 121.2(3)
C6 C1 C7 120.6(3)
C1 C2 H2 119.6
C1 C2 C3 120.9(4)
C3 C2 H2 119.6
C2 C3 H3 119.9
C4 C3 C2 120.1(4)
C4 C3 H3 119.9
C3 C4 H4 120.2
C5 C4 C3 119.6(4)
C5 C4 H4 120.2
C4 C5 H5 119.4
C4 C5 C6 121.2(4)
C6 C5 H5 119.4
C1 C6 H6 120.0
C5 C6 C1 120.0(4)
C5 C6 H6 120.0
C1 C7 B1 114.7(3)
C8 C7 B1 125.5(3)
C8 C7 C1 119.7(3)
C7 C8 C9 120.1(3)
C7 C8 Si1 127.0(2)
C9 C8 Si1 112.7(2)
C10 C9 C8 120.3(3)
C14 C9 C8 121.6(3)
C14 C9 C10 118.1(3)
C9 C10 H10 119.6
C11 C10 C9 120.8(3)
C11 C10 H10 119.6
C10 C11 H11 120.2
C12 C11 C10 119.6(4)
C12 C11 H11 120.2
C11 C12 C13 121.3(3)
C11 C12 Br1 119.0(3)
C13 C12 Br1 119.7(3)
C12 C13 H13 120.6
C12 C13 C14 118.7(4)
C14 C13 H13 120.6
C9 C14 C13 121.6(4)
C9 C14 H14 119.2
C13 C14 H14 119.2
H15A C15 H15B 109.5
H15A C15 H15C 109.5
H15B C15 H15C 109.5
Si1 C15 H15A 109.5
Si1 C15 H15B 109.5
Si1 C15 H15C 109.5
H16A C16 H16B 109.5
H16A C16 H16C 109.5
H16B C16 H16C 109.5
Si1 C16 H16A 109.5
Si1 C16 H16B 109.5
Si1 C16 H16C 109.5
H17A C17 H17B 109.5
H17A C17 H17C 109.5
H17B C17 H17C 109.5
Si1 C17 H17A 109.5
Si1 C17 H17B 109.5
Si1 C17 H17C 109.5
H10A C104 H10B 109.5
H10A C104 H10C 109.5
H10B C104 H10C 109.5
C102 C104 H10A 109.5
C102 C104 H10B 109.5
C102 C104 H10C 109.5
H20A C205 H20B 109.5
H20A C205 H20C 109.5
H20B C205 H20C 109.5
C203 C205 H20A 109.5
C203 C205 H20B 109.5
C203 C205 H20C 109.5
C103 C102 C104 108.8(11)
C103 C102 C107 111.8(11)
C103 C102 O200 105.0(9)
C107 C102 C104 117.7(9)
O200 C102 C104 107.4(10)
O200 C102 C107 105.2(8)
C203 C202 C207 109.0(7)
C204 C202 C203 115.1(7)
C204 C202 C207 118.0(7)
O100 C202 C203 102.6(5)
O100 C202 C204 104.5(6)
O100 C202 C207 106.0(7)
C102 C103 C105 115.3(12)
C102 C103 O201 106.2(9)
C102 C103 C106 117.2(12)
C105 C103 O201 103.9(9)
C105 C103 C106 112.0(10)
O201 C103 C106 99.8(11)
C202 C203 C205 109.1(7)
C206 C203 C205 109.9(7)
C206 C203 C202 117.9(9)
C206 C203 O101 104.8(7)
O101 C203 C205 112.0(8)
O101 C203 C202 102.8(5)
C102 C107 H10D 109.5
C102 C107 H10E 109.5
C102 C107 H10F 109.5
H10D C107 H10E 109.5
H10D C107 H10F 109.5
H10E C107 H10F 109.5
C203 C206 H20D 109.5
C203 C206 H20E 109.5
C203 C206 H20F 109.5
H20D C206 H20E 109.5
H20D C206 H20F 109.5
H20E C206 H20F 109.5
C103 C105 H10G 109.5
C103 C105 H10H 109.5
C103 C105 H10I 109.5
H10G C105 H10H 109.5
H10G C105 H10I 109.5
H10H C105 H10I 109.5
C202 C204 H20G 109.5
C202 C204 H20H 109.5
C202 C204 H20I 109.5
H20G C204 H20H 109.5
H20G C204 H20I 109.5
H20H C204 H20I 109.5
B1 O200 C102 108.5(7)
B1 O100 C202 106.4(5)
B1 O201 C103 103.9(6)
B1 O101 C203 107.7(5)
C15 Si1 C8 112.53(16)
C15 Si1 C16 111.55(19)
C15 Si1 C17 108.14(18)
C16 Si1 C8 109.52(17)
C16 Si1 C17 107.2(2)
C17 Si1 C8 107.65(16)
C103 C106 H10J 109.5
C103 C106 H10K 109.5
C103 C106 H10L 109.5
H10J C106 H10K 109.5
H10J C106 H10L 109.5
H10K C106 H10L 109.5
C202 C207 H20J 109.5
C202 C207 H20K 109.5
C202 C207 H20L 109.5
H20J C207 H20K 109.5
H20J C207 H20L 109.5
H20K C207 H20L 109.5

loop_
_geom_bond_atom_site_label_1
_geom_bond_atom_site_label_2
_geom_bond_distance
B1 C7 1.574(5)
B1 O200 1.347(10)
B1 O100 1.333(7)
B1 O201 1.390(9)
B1 O101 1.356(7)
C1 C2 1.387(5)
C1 C6 1.398(5)
C1 C7 1.505(5)
C2 H2 0.9500
C2 C3 1.388(5)
C3 H3 0.9500
C3 C4 1.378(7)
C4 H4 0.9500
C4 C5 1.364(7)
C5 H5 0.9500
C5 C6 1.386(5)
C6 H6 0.9500
C7 C8 1.348(5)
C8 C9 1.504(4)
C8 Si1 1.911(3)
C9 C10 1.394(5)
C9 C14 1.384(5)
C10 H10 0.9500
C10 C11 1.387(5)
C11 H11 0.9500
C11 C12 1.365(5)
C12 C13 1.381(5)
C12 Br1 1.899(3)
C13 H13 0.9500
C13 C14 1.386(5)
C14 H14 0.9500
C15 H15A 0.9800
C15 H15B 0.9800
C15 H15C 0.9800
C15 Si1 1.858(4)
C16 H16A 0.9800
C16 H16B 0.9800
C16 H16C 0.9800
C16 Si1 1.860(4)
C17 H17A 0.9800
C17 H17B 0.9800
C17 H17C 0.9800
C17 Si1 1.862(4)
C104 H10A 0.9800
C104 H10B 0.9800
C104 H10C 0.9800
C104 C102 1.615(19)
C205 H20A 0.9800
C205 H20B 0.9800
C205 H20C 0.9800
C205 C203 1.562(13)
C102 C103 1.384(14)
C102 C107 1.571(17)
C102 O200 1.467(12)
C202 C203 1.520(9)
C202 C204 1.498(12)
C202 O100 1.478(7)
C202 C207 1.597(13)
C103 C105 1.516(19)
C103 O201 1.522(12)
C103 C106 1.53(2)
C203 C206 1.432(13)
C203 O101 1.453(8)
C107 H10D 0.9800
C107 H10E 0.9800
C107 H10F 0.9800
C206 H20D 0.9800
C206 H20E 0.9800
C206 H20F 0.9800
C105 H10G 0.9800
C105 H10H 0.9800
C105 H10I 0.9800
C204 H20G 0.9800
C204 H20H 0.9800
C204 H20I 0.9800
C106 H10J 0.9800
C106 H10K 0.9800
C106 H10L 0.9800
C207 H20J 0.9800
C207 H20K 0.9800
C207 H20L 0.9800

loop_
_geom_torsion_atom_site_label_1
_geom_torsion_atom_site_label_2
_geom_torsion_atom_site_label_3
_geom_torsion_atom_site_label_4
_geom_torsion
B1 C7 C8 C9 -178.0(3)
B1 C7 C8 Si1 6.5(5)
C1 C2 C3 C4 -1.6(6)
C1 C7 C8 C9 -1.3(5)
C1 C7 C8 Si1 -176.8(3)
C2 C1 C6 C5 -2.7(5)
C2 C1 C7 B1 -71.2(4)
C2 C1 C7 C8 111.8(4)
C2 C3 C4 C5 -0.2(6)
C3 C4 C5 C6 0.6(6)
C4 C5 C6 C1 0.9(6)
C6 C1 C2 C3 3.0(5)
C6 C1 C7 B1 110.0(4)
C6 C1 C7 C8 -67.0(5)
C7 B1 O200 C102 -176.2(6)
C7 B1 O100 C202 162.3(4)
C7 B1 O201 C103 -170.0(6)
C7 B1 O101 C203 -179.5(5)
C7 C1 C2 C3 -175.8(3)
C7 C1 C6 C5 176.2(3)
C7 C8 C9 C10 105.7(4)
C7 C8 C9 C14 -75.8(5)
C8 C9 C10 C11 178.1(3)
C8 C9 C14 C13 -177.7(3)
C9 C10 C11 C12 -0.3(6)
C10 C9 C14 C13 0.9(5)
C10 C11 C12 C13 0.7(6)
C10 C11 C12 Br1 -179.5(3)
C11 C12 C13 C14 -0.2(6)
C12 C13 C14 C9 -0.6(6)
C14 C9 C10 C11 -0.4(5)
C104 C102 C103 C105 23.1(15)
C104 C102 C103 O201 137.6(10)
C104 C102 C103 C106 -112.0(15)
C104 C102 O200 B1 -135.0(10)
C205 C203 O101 B1 134.7(8)
C102 C103 O201 B1 -19.1(12)
C202 C203 O101 B1 17.7(8)
C103 C102 O200 B1 -19.3(12)
C203 C202 O100 B1 24.3(7)
C107 C102 C103 C105 154.8(10)
C107 C102 C103 O201 -90.7(10)
C107 C102 C103 C106 19.7(16)
C107 C102 O200 B1 98.8(9)
C206 C203 O101 B1 -106.1(9)
C105 C103 O201 B1 103.0(10)
C204 C202 C203 C205 -31.2(9)
C204 C202 C203 C206 -157.5(7)
C204 C202 C203 O101 87.8(7)
C204 C202 O100 B1 -96.1(7)
O200 B1 C7 C1 -158.9(7)
O200 B1 C7 C8 17.9(8)
O200 B1 O201 C103 7.0(9)
O200 C102 C103 C105 -91.6(12)
O200 C102 C103 O201 22.8(13)
O200 C102 C103 C106 133.3(13)
O100 B1 C7 C1 -121.1(5)
O100 B1 C7 C8 55.7(7)
O100 B1 O101 C203 -2.6(7)
O100 C202 C203 C205 -144.0(8)
O100 C202 C203 C206 89.7(8)
O100 C202 C203 O101 -25.0(8)
O201 B1 C7 C1 17.6(8)
O201 B1 C7 C8 -165.5(7)
O201 B1 O200 C102 7.0(10)
O101 B1 C7 C1 55.4(6)
O101 B1 C7 C8 -127.8(6)
O101 B1 O100 C202 -14.5(7)
Si1 C8 C9 C10 -78.3(4)
Si1 C8 C9 C14 100.3(3)
Br1 C12 C13 C14 180.0(3)
C106 C103 O201 B1 -141.3(10)
C207 C202 C203 C205 103.9(10)
C207 C202 C203 C206 -22.4(11)
C207 C202 C203 O101 -137.0(8)
C207 C202 O100 B1 138.6(7)
